data_4345872
loop_
_publ_author_name
'Torardi, C. C.'
'Calabrese, J. C.'

_publ_section_title
;
 Ambient- and low-temperature crystal structure of vanadyl hydrogen
 phosphate (VO)2H4P2O9
;
_journal_name_full 'Inorganic Chemistry'
_journal_page_first 1308
_journal_page_last 1310
_journal_paper_doi 10.1021/ic00178a002
_journal_volume 23
_journal_year 1984
_chemical_formula_sum 'H4 O11 P2 V2'
_chemical_formula_weight 343.86
_space_group_IT_number 59
_symmetry_cell_setting orthorhombic
_symmetry_Int_Tables_number 59
_symmetry_space_group_name_Hall '-P 2ab 2a'
_symmetry_space_group_name_H-M 'P m m n :2'
_cell_angle_alpha 90
_cell_angle_beta 90
_cell_angle_gamma 90
_cell_formula_units_Z 2
_cell_length_a 7.416(1)
_cell_length_b 9.592(2)
_cell_length_c 5.689(1)
_cell_volume 404.68(12)
_diffrn_ambient_temperature 293
_diffrn_radiation_probe x-ray
_diffrn_radiation_type MoK\a
_diffrn_radiation_wavelength 0.71069
_exptl_absorpt_coefficient_mu 2.758
_exptl_crystal_density_diffrn 2.822
_exptl_crystal_F_000 336
_refine_ls_number_parameters 58
_refine_ls_number_reflns 605
_refine_ls_R_factor_gt 0.022
_refine_ls_wR_factor_gt 0.023
_cod_data_source_file Inorg-Chem-1984-23-1308-1310-1.cif
_cod_data_source_block (VO)2H4P2O9-RT
_cod_original_sg_symbol_H-M 'P m m n'
_cod_database_code 4345872

loop_
_space_group_symop_id
_space_group_symop_operation_xyz
1 x,y,z
2 1/2-x,1/2-y,z
3 1/2+x,-y,-z
4 -x,1/2+y,-z
5 -x,-y,-z
6 1/2+x,1/2+y,-z
7 1/2-x,y,z
8 x,1/2-y,z

loop_
_atom_site_aniso_label
_atom_site_aniso_U_11
_atom_site_aniso_U_22
_atom_site_aniso_U_33
_atom_site_aniso_U_23
_atom_site_aniso_U_13
_atom_site_aniso_U_12
V1 0.0059(2) 0.0086(2) 0.0133(2) 0.0000 -0.0002(2) 0.0000
P1 0.0081(3) 0.0057(3) 0.0095(3) -0.0001(3) 0.0000 0.0000
O1 0.0167(15) 0.0089(13) 0.0110(14) 0.0000 0.0000 0.0000
O2 0.013(9) 0.0147(10) 0.0104(11) -0.0007(9) -0.002(2) 0.0016(19)
O3 0.0157(11) 0.023(7) 0.0205(12) 0.0039(18) 0.0059(11) 0.0020(18)
O4 0.0141(7) 0.0118(6) 0.0257(8) 0.0008(6) -0.0068(6) -0.0055(6)
O5 0.0078(8) 0.0070(8) 0.0170(10) 0.0036(8) 0.0000 0.0000

loop_
_atom_site_label
_atom_site_type_symbol
_atom_site_thermal_displace_type
_atom_site_fract_x
_atom_site_fract_y
_atom_site_fract_z
_atom_site_occupancy
_atom_site_U_iso_or_equiv
_atom_site_calc_flag
_atom_site_refinement_flags
_atom_site_disorder_assembly
_atom_site_disorder_group
V1 V Uani 0.54137(6) 0.25000 0.53104(9) 1.000 0.0093(1) . . . .
P1 P Uani 0.25000 0.03314(7) 0.28494(13) 1.000 0.0078(2) . . . .
O1 O Uani 0.75000 0.25000 0.2234(5) 1.000 0.0122(8) . . . .
O2 O Uani 0.233(4) 0.0049(3) 0.0119(5) 0.500 0.013(3) . . . .
O3 O Uani 0.4395(4) 0.2333(17) 0.7748(5) 0.500 0.020(2) . . . .
O4 O Uani 0.4212(2) 0.10685(14) 0.3472(3) 1.000 0.0172(4) . . . .
O5 O Uani 0.25000 -0.1161(2) 0.3897(4) 1.000 0.0106(5) . . . .
H1 H Uiso 0.75000 0.185(3) 0.142(6) 1.000 0.020(10) . . . .
H2 H Uiso 0.315(8) 0.061(5) -0.029(10) 0.500 0.04(2) . . . .

loop_
_geom_angle_atom_site_label_1
_geom_angle_atom_site_label_2
_geom_angle_atom_site_label_3
_geom_angle
_geom_angle_site_symmetry_1
_geom_angle_site_symmetry_2
_geom_angle_site_symmetry_3
_geom_angle_publ_flag
O1 V1 O3 165.9(3) . . . yes
O1 V1 O4 84.29(6) . . . yes
O1 V1 O5 70.53(7) . . 3_556 yes
O1 V1 O5 70.53(7) . . 4_656 yes
O1 V1 O3 165.9(3) . . 8_555 yes
O1 V1 O4 84.29(6) . . 8_555 yes
O3 V1 O4 100.4(4) . . . yes
O3 V1 O5 95.9(4) . . 3_556 yes
O3 V1 O5 103.2(4) . . 4_656 yes
O3 V1 O3 11.6(8) . . 8_555 yes
O3 V1 O4 108.9(4) . . 8_555 yes
O4 V1 O5 91.24(7) . . 3_556 yes
O4 V1 O5 154.53(8) . . 4_656 yes
O3 V1 O4 108.9(4) 8_555 . . yes
O4 V1 O4 89.96(7) . . 8_555 yes
O5 V1 O5 77.11(6) 3_556 . 4_656 yes
O3 V1 O5 103.2(4) 8_555 . 3_556 yes
O4 V1 O5 154.53(8) 8_555 . 3_556 yes
O3 V1 O5 95.9(4) 8_555 . 4_656 yes
O4 V1 O5 91.24(7) 8_555 . 4_656 yes
O3 V1 O4 100.4(4) 8_555 . 8_555 yes
O2 P1 O4 112.4(10) . . . yes
O2 P1 O5 102.67(14) . . . yes
O2 P1 O2 9.1(15) . . 7_555 yes
O2 P1 O4 104.2(10) . . 7_555 yes
O4 P1 O5 110.20(7) . . . yes
O2 P1 O4 104.2(10) 7_555 . . yes
O4 P1 O4 116.17(9) . . 7_555 yes
O2 P1 O5 102.67(14) 7_555 . . yes
O4 P1 O5 110.20(7) 7_555 . . yes
O2 P1 O4 112.4(10) 7_555 . 7_555 yes
V1 O1 V1 82.96(9) . . 2_655 yes
V1 O4 P1 148.32(10) . . . yes
V1 O5 P1 131.26(4) 3_456 . . yes
V1 O5 P1 131.26(4) 4_646 . . yes
V1 O5 V1 97.32(8) 3_456 . 4_646 yes
V1 O1 H1 116.5(17) . . . no
V1 O1 H1 116.5(16) . . 2_655 no
V1 O1 H1 116.5(17) 2_655 . . no
H1 O1 H1 107(3) . . 2_655 no
V1 O1 H1 116.5(16) 2_655 . 2_655 no
P1 O2 H2 96(4) . . . no

loop_
_geom_bond_atom_site_label_1
_geom_bond_atom_site_label_2
_geom_bond_distance
_geom_bond_site_symmetry_1
_geom_bond_site_symmetry_2
_geom_bond_publ_flag
V1 O1 2.336(2) . . yes
V1 O3 1.587(3) . . yes
V1 O4 1.9425(16) . . yes
V1 O5 2.0608(14) . 3_556 yes
V1 O5 2.0608(14) . 4_656 yes
V1 O3 1.587(3) . 8_555 yes
V1 O4 1.9425(16) . 8_555 yes
P1 O2 1.582(4) . . yes
P1 O4 1.4958(15) . . yes
P1 O5 1.551(2) . . yes
P1 O2 1.582(4) . 7_555 yes
P1 O4 1.4958(15) . 7_555 yes
O1 H1 0.78(3) . . no
O1 H1 0.78(3) . 2_655 no
O2 H2 0.85(6) . . no

loop_
_geom_hbond_atom_site_label_D
_geom_hbond_atom_site_label_H
_geom_hbond_atom_site_label_A
_geom_hbond_distance_DH
_geom_hbond_distance_HA
_geom_hbond_distance_DA
_geom_hbond_angle_DHA
_geom_hbond_site_symmetry_A
_geom_hbond_publ_flag
O1 H1 O2 0.78(3) 2.03(3) 2.790(3) 169(3) 3_555 yes
O1 H1 O2 0.78(3) 2.03(3) 2.790(4) 169(3) 5_655 yes
O2 H2 O3 0.85(6) 2.20(5) 2.99(2) 157(6) 1_554 yes
O2 H2 O3 0.85(6) 2.45(5) 3.236(19) 156(5) 8_554 yes

loop_
_geom_torsion_atom_site_label_1
_geom_torsion_atom_site_label_2
_geom_torsion_atom_site_label_3
_geom_torsion_atom_site_label_4
_geom_torsion
_geom_torsion_site_symmetry_1
_geom_torsion_site_symmetry_2
_geom_torsion_site_symmetry_3
_geom_torsion_site_symmetry_4
_geom_torsion_publ_flag
O1 V1 O4 P1 -154.0(2) . . . . no
O3 V1 O4 P1 39.5(5) . . . . no
O3 V1 O4 P1 31.3(5) 8_555 . . . no
O4 V1 O4 P1 -69.7(2) 8_555 . . . no
O2 P1 O4 V1 138.2(6) . . . . no
O5 P1 O4 V1 -107.9(2) . . . . no
O2 P1 O4 V1 142.5(5) 7_555 . . . no
O4 P1 O4 V1 18.3(2) 7_555 . . . no
